data_2241628
loop_
_publ_author_name
'Suchetan, P. A.'
'Naveen, S.'
'Lokanath, N. K.'
'Srivishnu, K. S.'
'Supriya, G. M.'
'Lakshmikantha, H. N.'

_publ_section_title
;
 Crystal structures of three <i>N</i>-(arylsulfonyl)-4-fluorobenzamides
;
_journal_coeditor_code SU5287
_journal_issue 4
_journal_name_full 'Acta Crystallographica Section E'
_journal_page_first 575
_journal_page_last 582
_journal_paper_doi 10.1107/S2056989016005089
_journal_volume 72
_journal_year 2016
_chemical_formula_iupac 'C14 H12 F1 N1 O3 S1'
_chemical_formula_moiety 'C14 H12 F1 N1 O3 S1'
_chemical_formula_sum 'C14 H12 F N O3 S'
_chemical_formula_weight 293.31
_chemical_melting_point 406
_chemical_name_systematic
;
4-Fluoro-<i>N</i>-(2-methylphenylsulfonyl)benzamide
;
_space_group_IT_number 14
_symmetry_cell_setting monoclinic
_symmetry_space_group_name_Hall '-P 2ybc'
_symmetry_space_group_name_H-M 'P 1 21/c 1'
_atom_sites_solution_hydrogens geom
_atom_sites_solution_primary direct
_atom_sites_solution_secondary difmap
_audit_creation_method SHELXL-97
_cell_angle_alpha 90.00
_cell_angle_beta 92.4430(10)
_cell_angle_gamma 90.00
_cell_formula_units_Z 8
_cell_length_a 10.0259(3)
_cell_length_b 12.4289(3)
_cell_length_c 21.6241(6)
_cell_measurement_reflns_used 147
_cell_measurement_temperature 173(2)
_cell_measurement_theta_max 64.8
_cell_measurement_theta_min 5.4
_cell_volume 2692.15(13)
_computing_cell_refinement
;
APEX2 and SAINT-Plus (Bruker, 2009)
;
_computing_data_collection
;
APEX2 (Bruker, 2009)
;
_computing_data_reduction
;
SAINT-Plus and XPREP (Bruker, 2009)
;
_computing_molecular_graphics
;
Mercury (Macrae <i>et al.</i>,  2008)
;
_computing_publication_material
;
SHELXL97 (Sheldrick, 2008)
;
_computing_structure_refinement
;
SHELXL97 (Sheldrick, 2008)
;
_computing_structure_solution
;
SHELXS97 (Sheldrick, 2008)
;
_diffrn_ambient_temperature 173(2)
_diffrn_measured_fraction_theta_full 0.965
_diffrn_measured_fraction_theta_max 0.965
_diffrn_measurement_device_type 'Bruker APEXII'
_diffrn_measurement_method 'phi and \f scans'
_diffrn_radiation_monochromator graphite
_diffrn_radiation_source 'fine-focus sealed tube'
_diffrn_radiation_type CuK\a
_diffrn_radiation_wavelength 1.54178
_diffrn_reflns_av_R_equivalents 0.0419
_diffrn_reflns_av_sigmaI/netI 0.0324
_diffrn_reflns_limit_h_max 11
_diffrn_reflns_limit_h_min -11
_diffrn_reflns_limit_k_max 14
_diffrn_reflns_limit_k_min -14
_diffrn_reflns_limit_l_max 22
_diffrn_reflns_limit_l_min -25
_diffrn_reflns_number 26667
_diffrn_reflns_theta_full 64.79
_diffrn_reflns_theta_max 64.79
_diffrn_reflns_theta_min 5.43
_diffrn_standards_decay_% 0.1
_diffrn_standards_interval_count 1
_diffrn_standards_interval_time 2
_diffrn_standards_number 1
_exptl_absorpt_coefficient_mu 2.324
_exptl_absorpt_correction_T_max 0.614
_exptl_absorpt_correction_T_min 0.548
_exptl_absorpt_correction_type multi-scan
_exptl_absorpt_process_details
;
(SADABS; Bruker, 2009)
;
_exptl_crystal_colour Colourless
_exptl_crystal_density_diffrn 1.447
_exptl_crystal_density_method 'not measured'
_exptl_crystal_description Prism
_exptl_crystal_F_000 1216
_exptl_crystal_size_max 0.28
_exptl_crystal_size_mid 0.26
_exptl_crystal_size_min 0.21
_refine_diff_density_max 0.362
_refine_diff_density_min -0.464
_refine_ls_extinction_method none
_refine_ls_goodness_of_fit_ref 1.000
_refine_ls_hydrogen_treatment mixed
_refine_ls_matrix_type full
_refine_ls_number_parameters 371
_refine_ls_number_reflns 4404
_refine_ls_number_restraints 0
_refine_ls_restrained_S_all 1.000
_refine_ls_R_factor_all 0.0423
_refine_ls_R_factor_gt 0.0404
_refine_ls_shift/su_max 0.001
_refine_ls_shift/su_mean 0.000
_refine_ls_structure_factor_coef Fsqd
_refine_ls_weighting_details 'calc w=1/[\s^2^(Fo^2^)+(0.0793P)^2^+2.0561P] where P=(Fo^2^+2Fc^2^)/3'
_refine_ls_weighting_scheme calc
_refine_ls_wR_factor_gt 0.1172
_refine_ls_wR_factor_ref 0.1206
_reflns_number_gt 4165
_reflns_number_total 4404
_reflns_threshold_expression >2\s(I)
_cod_data_source_file su5287sup1.cif
_cod_data_source_block I
_cod_original_sg_symbol_H-M 'P 21/c'
_cod_original_formula_sum 'C14 H12 F1 N1 O3 S1'
_cod_database_code 2241628

loop_
_symmetry_equiv_pos_as_xyz
'x, y, z'
'-x, y+1/2, -z+1/2'
'-x, -y, -z'
'x, -y-1/2, z-1/2'

loop_
_atom_site_type_symbol
_atom_site_label
_atom_site_fract_x
_atom_site_fract_y
_atom_site_fract_z
_atom_site_U_iso_or_equiv
_atom_site_adp_type
_atom_site_calc_flag
_atom_site_refinement_flags
_atom_site_occupancy
_atom_site_symmetry_multiplicity
H H1B 0.025(3) 0.916(2) 0.1633(11) 0.025(6) Uiso d . 1 1
H H1A 0.141(3) 1.144(2) 0.0099(15) 0.047(9) Uiso d . 1 1
S S1B 0.19601(5) 0.98360(4) 0.12225(2) 0.01914(16) Uani d . 1 1
S S1A 0.23194(5) 1.14938(4) -0.07809(2) 0.02559(17) Uani d . 1 1
F F1B -0.25542(13) 0.86212(10) 0.41052(6) 0.0328(3) Uani d . 1 1
O O3B 0.15022(14) 1.09200(11) 0.24124(6) 0.0235(3) Uani d . 1 1
F F1A -0.30717(16) 1.30341(12) 0.16831(7) 0.0461(4) Uani d . 1 1
N N1B 0.08517(17) 0.95866(14) 0.17484(8) 0.0208(4) Uani d . 1 1
O O2B 0.17274(15) 0.90165(12) 0.07688(6) 0.0290(4) Uani d . 1 1
O O1B 0.18579(15) 1.09350(12) 0.10231(6) 0.0267(3) Uani d . 1 1
N N1A 0.12947(17) 1.17667(15) -0.02228(8) 0.0232(4) Uani d . 1 1
C C9B -0.05607(19) 0.86357(15) 0.27587(9) 0.0200(4) Uani d . 1 1
H H9B -0.0281 0.8166 0.2456 0.024 Uiso calc R 1 1
C C8A -0.05155(19) 1.26905(17) 0.02721(9) 0.0223(4) Uani d . 1 1
O O3A 0.04337(19) 1.32855(18) -0.06557(9) 0.0580(6) Uani d . 1 1
C C13B -0.0598(2) 1.04189(16) 0.32012(9) 0.0203(4) Uani d . 1 1
H H13B -0.0330 1.1135 0.3199 0.024 Uiso calc R 1 1
C C8B -0.01651(19) 0.97167(15) 0.27488(9) 0.0181(4) Uani d . 1 1
C C11B -0.1779(2) 0.89869(17) 0.36500(9) 0.0223(4) Uani d . 1 1
C C11A -0.2225(2) 1.29198(18) 0.12140(10) 0.0275(5) Uani d . 1 1
C C2A 0.4432(2) 1.27633(19) -0.03690(10) 0.0289(5) Uani d . 1 1
C C7B 0.07876(19) 1.01470(15) 0.23026(9) 0.0187(4) Uani d . 1 1
C C1B 0.35084(19) 0.96772(16) 0.16277(8) 0.0191(4) Uani d . 1 1
O O1A 0.15399(18) 1.14550(19) -0.13481(7) 0.0515(6) Uani d . 1 1
C C10A -0.1853(2) 1.18949(17) 0.10451(10) 0.0257(5) Uani d . 1 1
H H10A -0.2181 1.1294 0.1245 0.031 Uiso calc R 1 1
C C12A -0.1790(2) 1.38297(17) 0.09230(11) 0.0284(5) Uani d . 1 1
H H12A -0.2062 1.4509 0.1046 0.034 Uiso calc R 1 1
C C2B 0.3912(2) 0.86733(17) 0.18633(9) 0.0259(5) Uani d . 1 1
C C10B -0.1364(2) 0.82636(16) 0.32158(9) 0.0218(4) Uani d . 1 1
H H10B -0.1618 0.7545 0.3230 0.026 Uiso calc R 1 1
C C1A 0.34173(19) 1.25928(16) -0.08229(9) 0.0215(4) Uani d . 1 1
C C9A -0.0986(2) 1.17872(16) 0.05733(9) 0.0211(4) Uani d . 1 1
H H9A -0.0711 1.1106 0.0455 0.025 Uiso calc R 1 1
C C3B 0.5152(2) 0.8644(2) 0.21795(11) 0.0357(6) Uani d . 1 1
H H3B 0.5455 0.7996 0.2349 0.043 Uiso calc R 1 1
C C12B -0.1426(2) 1.00568(16) 0.36547(9) 0.0232(4) Uani d . 1 1
H H12B -0.1733 1.0523 0.3953 0.028 Uiso calc R 1 1
C C6B 0.4292(2) 1.05960(18) 0.16986(9) 0.0246(4) Uani d . 1 1
H H6B 0.3992 1.1251 0.1538 0.029 Uiso calc R 1 1
C C13A -0.0943(2) 1.37067(17) 0.04461(11) 0.0287(5) Uani d . 1 1
H H13A -0.0652 1.4310 0.0237 0.034 Uiso calc R 1 1
C C6A 0.3221(2) 1.32776(19) -0.13289(11) 0.0311(5) Uani d . 1 1
H H6A 0.2538 1.3141 -0.1623 0.037 Uiso calc R 1 1
C C14B 0.3083(3) 0.76662(18) 0.17972(12) 0.0382(6) Uani d . 1 1
H H14A 0.3605 0.7058 0.1936 0.057 Uiso calc R 1 1
H H14B 0.2805 0.7568 0.1371 0.057 Uiso calc R 1 1
H H14C 0.2311 0.7730 0.2043 0.057 Uiso calc R 1 1
C C7A 0.0419(2) 1.26305(19) -0.02419(10) 0.0288(5) Uani d . 1 1
C C5B 0.5520(2) 1.0525(2) 0.20096(10) 0.0337(5) Uani d . 1 1
H H5B 0.6059 1.1131 0.2057 0.040 Uiso calc R 1 1
C C4B 0.5943(2) 0.9547(2) 0.22491(10) 0.0395(6) Uani d . 1 1
H H4B 0.6769 0.9497 0.2459 0.047 Uiso calc R 1 1
C C5A 0.4038(3) 1.4155(2) -0.13928(14) 0.0440(7) Uani d . 1 1
H H5A 0.3927 1.4605 -0.1735 0.053 Uiso calc R 1 1
C C4A 0.5015(3) 1.4359(2) -0.09479(16) 0.0519(8) Uani d . 1 1
H H4A 0.5553 1.4964 -0.0983 0.062 Uiso calc R 1 1
C C3A 0.5214(3) 1.3684(2) -0.04501(14) 0.0457(7) Uani d . 1 1
H H3A 0.5890 1.3843 -0.0156 0.055 Uiso calc R 1 1
C C14A 0.4705(3) 1.2051(3) 0.01773(12) 0.0456(7) Uani d . 1 1
H H14D 0.3884 1.1898 0.0372 0.068 Uiso calc R 1 1
H H14E 0.5308 1.2407 0.0467 0.068 Uiso calc R 1 1
H H14F 0.5099 1.1391 0.0044 0.068 Uiso calc R 1 1
O O2A 0.30147(18) 1.05485(12) -0.05762(8) 0.0405(4) Uani d . 1 1

loop_
_atom_site_aniso_label
_atom_site_aniso_U_11
_atom_site_aniso_U_22
_atom_site_aniso_U_33
_atom_site_aniso_U_12
_atom_site_aniso_U_13
_atom_site_aniso_U_23
S1B 0.0203(3) 0.0232(3) 0.0137(3) -0.00057(17) -0.00218(19) -0.00037(17)
S1A 0.0249(3) 0.0336(3) 0.0185(3) -0.0111(2) 0.0033(2) -0.0071(2)
F1B 0.0362(7) 0.0321(7) 0.0311(7) -0.0018(5) 0.0135(6) 0.0065(5)
O3B 0.0282(8) 0.0217(7) 0.0209(7) -0.0055(6) 0.0024(6) -0.0018(6)
F1A 0.0571(9) 0.0440(8) 0.0390(8) 0.0092(7) 0.0248(7) -0.0041(6)
N1B 0.0195(9) 0.0249(9) 0.0178(9) -0.0062(7) -0.0031(7) -0.0036(7)
O2B 0.0305(8) 0.0377(8) 0.0189(7) -0.0068(6) 0.0001(6) -0.0088(6)
O1B 0.0312(8) 0.0285(8) 0.0201(7) 0.0048(6) -0.0012(6) 0.0075(6)
N1A 0.0223(9) 0.0305(9) 0.0165(9) -0.0020(7) -0.0024(7) 0.0039(7)
C9B 0.0208(10) 0.0192(9) 0.0197(10) 0.0027(7) -0.0033(8) -0.0031(8)
C8A 0.0173(10) 0.0286(11) 0.0205(10) 0.0000(8) -0.0047(8) 0.0042(8)
O3A 0.0389(10) 0.0834(15) 0.0532(12) 0.0299(10) 0.0207(9) 0.0507(11)
C13B 0.0224(10) 0.0176(9) 0.0205(10) 0.0005(8) -0.0023(8) -0.0007(8)
C8B 0.0181(10) 0.0196(9) 0.0161(9) 0.0007(7) -0.0037(7) 0.0012(7)
C11B 0.0197(10) 0.0276(11) 0.0198(10) -0.0001(8) 0.0024(8) 0.0059(8)
C11A 0.0275(11) 0.0335(12) 0.0217(11) 0.0016(9) 0.0032(9) -0.0050(9)
C2A 0.0183(10) 0.0414(13) 0.0270(11) -0.0027(9) 0.0014(8) -0.0093(10)
C7B 0.0200(10) 0.0179(9) 0.0176(9) 0.0023(8) -0.0047(8) 0.0003(7)
C1B 0.0189(10) 0.0258(10) 0.0127(9) 0.0017(8) 0.0025(7) -0.0010(7)
O1A 0.0365(10) 0.0998(16) 0.0184(8) -0.0369(10) 0.0025(7) -0.0104(9)
C10A 0.0288(11) 0.0232(10) 0.0254(11) -0.0040(8) 0.0049(9) 0.0004(8)
C12A 0.0262(11) 0.0227(10) 0.0358(12) 0.0030(8) -0.0039(9) -0.0040(9)
C2B 0.0314(12) 0.0284(11) 0.0183(10) 0.0089(9) 0.0055(9) 0.0000(8)
C10B 0.0222(10) 0.0184(9) 0.0247(11) -0.0014(8) -0.0004(8) 0.0033(8)
C1A 0.0174(10) 0.0240(10) 0.0234(10) -0.0002(8) 0.0040(8) -0.0025(8)
C9A 0.0218(10) 0.0218(10) 0.0194(10) -0.0021(8) -0.0027(8) -0.0032(8)
C3B 0.0346(13) 0.0494(14) 0.0234(11) 0.0220(11) 0.0030(10) 0.0054(10)
C12B 0.0261(11) 0.0232(10) 0.0202(10) 0.0029(8) 0.0021(8) -0.0028(8)
C6B 0.0258(11) 0.0305(11) 0.0176(10) -0.0051(9) 0.0027(8) -0.0011(8)
C13A 0.0222(11) 0.0251(11) 0.0382(13) -0.0008(8) -0.0042(9) 0.0096(9)
C6A 0.0252(11) 0.0387(12) 0.0300(12) 0.0094(9) 0.0099(9) 0.0066(10)
C14B 0.0574(16) 0.0207(11) 0.0365(13) 0.0065(10) 0.0022(11) 0.0030(9)
C7A 0.0192(10) 0.0428(13) 0.0242(11) 0.0026(9) -0.0008(8) 0.0121(10)
C5B 0.0235(11) 0.0565(15) 0.0214(11) -0.0125(10) 0.0048(9) -0.0069(10)
C4B 0.0188(11) 0.0783(19) 0.0213(11) 0.0079(12) -0.0006(9) -0.0022(12)
C5A 0.0447(15) 0.0306(13) 0.0590(17) 0.0096(11) 0.0297(13) 0.0109(12)
C4A 0.0470(16) 0.0310(13) 0.081(2) -0.0122(12) 0.0373(16) -0.0114(14)
C3A 0.0278(13) 0.0561(16) 0.0536(17) -0.0163(11) 0.0080(11) -0.0263(14)
C14A 0.0313(13) 0.0746(19) 0.0301(13) 0.0010(12) -0.0100(10) 0.0012(13)
O2A 0.0515(11) 0.0221(8) 0.0496(10) -0.0010(7) 0.0231(8) -0.0059(7)

loop_
_atom_type_symbol
_atom_type_description
_atom_type_scat_dispersion_real
_atom_type_scat_dispersion_imag
_atom_type_scat_source
C C 0.0181 0.0091 'International Tables Vol C Tables 4.2.6.8 and 6.1.1.4'
H H 0.0000 0.0000 'International Tables Vol C Tables 4.2.6.8 and 6.1.1.4'
N N 0.0311 0.0180 'International Tables Vol C Tables 4.2.6.8 and 6.1.1.4'
O O 0.0492 0.0322 'International Tables Vol C Tables 4.2.6.8 and 6.1.1.4'
F F 0.0727 0.0534 'International Tables Vol C Tables 4.2.6.8 and 6.1.1.4'
S S 0.3331 0.5567 'International Tables Vol C Tables 4.2.6.8 and 6.1.1.4'

loop_
_geom_angle_atom_site_label_1
_geom_angle_atom_site_label_2
_geom_angle_atom_site_label_3
_geom_angle
O2B S1B O1B 117.75(9)
O2B S1B N1B 104.14(9)
O1B S1B N1B 110.11(9)
O2B S1B C1B 112.15(9)
O1B S1B C1B 107.84(9)
N1B S1B C1B 103.94(9)
O2A S1A O1A 118.77(12)
O2A S1A N1A 104.66(10)
O1A S1A N1A 107.45(10)
O2A S1A C1A 110.91(10)
O1A S1A C1A 107.63(11)
N1A S1A C1A 106.75(9)
C7B N1B S1B 123.81(15)
C7B N1B H1B 121.1(17)
S1B N1B H1B 114.4(17)
C7A N1A S1A 123.34(15)
C7A N1A H1A 119(2)
S1A N1A H1A 117(2)
C10B C9B C8B 120.41(18)
C10B C9B H9B 119.8
C8B C9B H9B 119.8
C9A C8A C13A 119.5(2)
C9A C8A C7A 123.17(19)
C13A C8A C7A 117.36(19)
C12B C13B C8B 120.45(18)
C12B C13B H13B 119.8
C8B C13B H13B 119.8
C13B C8B C9B 119.51(19)
C13B C8B C7B 117.28(17)
C9B C8B C7B 123.05(18)
F1B C11B C12B 118.24(18)
F1B C11B C10B 118.33(18)
C12B C11B C10B 123.41(19)
F1A C11A C12A 118.48(19)
F1A C11A C10A 118.6(2)
C12A C11A C10A 122.9(2)
C1A C2A C3A 115.4(2)
C1A C2A C14A 124.7(2)
C3A C2A C14A 119.9(2)
O3B C7B N1B 121.05(19)
O3B C7B C8B 123.19(17)
N1B C7B C8B 115.73(16)
C6B C1B C2B 122.55(19)
C6B C1B S1B 116.40(15)
C2B C1B S1B 121.05(16)
C9A C10A C11A 118.20(19)
C9A C10A H10A 120.9
C11A C10A H10A 120.9
C13A C12A C11A 118.1(2)
C13A C12A H12A 120.9
C11A C12A H12A 120.9
C3B C2B C1B 116.1(2)
C3B C2B C14B 120.1(2)
C1B C2B C14B 123.77(19)
C11B C10B C9B 118.15(18)
C11B C10B H10B 120.9
C9B C10B H10B 120.9
C6A C1A C2A 122.2(2)
C6A C1A S1A 116.56(16)
C2A C1A S1A 121.28(17)
C10A C9A C8A 120.44(19)
C10A C9A H9A 119.8
C8A C9A H9A 119.8
C4B C3B C2B 121.9(2)
C4B C3B H3B 119.0
C2B C3B H3B 119.0
C11B C12B C13B 118.04(19)
C11B C12B H12B 121.0
C13B C12B H12B 121.0
C5B C6B C1B 119.3(2)
C5B C6B H6B 120.4
C1B C6B H6B 120.4
C12A C13A C8A 120.8(2)
C12A C13A H13A 119.6
C8A C13A H13A 119.6
C5A C6A C1A 119.9(2)
C5A C6A H6A 120.0
C1A C6A H6A 120.0
C2B C14B H14A 109.5
C2B C14B H14B 109.5
H14A C14B H14B 109.5
C2B C14B H14C 109.5
H14A C14B H14C 109.5
H14B C14B H14C 109.5
O3A C7A N1A 121.0(2)
O3A C7A C8A 123.2(2)
N1A C7A C8A 115.80(18)
C4B C5B C6B 119.5(2)
C4B C5B H5B 120.3
C6B C5B H5B 120.3
C5B C4B C3B 120.7(2)
C5B C4B H4B 119.7
C3B C4B H4B 119.7
C4A C5A C6A 119.3(2)
C4A C5A H5A 120.4
C6A C5A H5A 120.4
C5A C4A C3A 120.9(2)
C5A C4A H4A 119.6
C3A C4A H4A 119.6
C4A C3A C2A 122.3(2)
C4A C3A H3A 118.9
C2A C3A H3A 118.9
C2A C14A H14D 109.5
C2A C14A H14E 109.5
H14D C14A H14E 109.5
C2A C14A H14F 109.5
H14D C14A H14F 109.5
H14E C14A H14F 109.5

loop_
_geom_bond_atom_site_label_1
_geom_bond_atom_site_label_2
_geom_bond_distance
S1B O2B 1.4265(15)
S1B O1B 1.4347(15)
S1B N1B 1.6528(18)
S1B C1B 1.7609(19)
S1A O2A 1.4268(18)
S1A O1A 1.4268(17)
S1A N1A 1.6531(18)
S1A C1A 1.759(2)
F1B C11B 1.358(2)
O3B C7B 1.216(2)
F1A C11A 1.358(3)
N1B C7B 1.390(3)
N1B H1B 0.83(3)
N1A C7A 1.386(3)
N1A H1A 0.81(3)
C9B C10B 1.381(3)
C9B C8B 1.401(3)
C9B H9B 0.9300
C8A C9A 1.390(3)
C8A C13A 1.391(3)
C8A C7A 1.486(3)
O3A C7A 1.210(3)
C13B C12B 1.387(3)
C13B C8B 1.394(3)
C13B H13B 0.9300
C8B C7B 1.486(3)
C11B C12B 1.376(3)
C11B C10B 1.377(3)
C11A C12A 1.374(3)
C11A C10A 1.381(3)
C2A C1A 1.400(3)
C2A C3A 1.402(4)
C2A C14A 1.492(4)
C1B C6B 1.391(3)
C1B C2B 1.401(3)
C10A C9A 1.375(3)
C10A H10A 0.9300
C12A C13A 1.372(3)
C12A H12A 0.9300
C2B C3B 1.393(3)
C2B C14B 1.506(3)
C10B H10B 0.9300
C1A C6A 1.394(3)
C9A H9A 0.9300
C3B C4B 1.379(4)
C3B H3B 0.9300
C12B H12B 0.9300
C6B C5B 1.381(3)
C6B H6B 0.9300
C13A H13A 0.9300
C6A C5A 1.374(4)
C6A H6A 0.9300
C14B H14A 0.9600
C14B H14B 0.9600
C14B H14C 0.9600
C5B C4B 1.381(4)
C5B H5B 0.9300
C4B H4B 0.9300
C5A C4A 1.368(4)
C5A H5A 0.9300
C4A C3A 1.373(4)
C4A H4A 0.9300
C3A H3A 0.9300
C14A H14D 0.9600
C14A H14E 0.9600
C14A H14F 0.9600

loop_
_geom_hbond_atom_site_label_D
_geom_hbond_atom_site_label_H
_geom_hbond_atom_site_label_A
_geom_hbond_site_symmetry_A
_geom_hbond_distance_DH
_geom_hbond_distance_HA
_geom_hbond_distance_DA
_geom_hbond_angle_DHA
N1A H1A O1B 5_555 0.81(3) 2.12(3) 2.918(2) 167(2)
N1B H1B O1A 3_575 0.83(3) 2.02(3) 2.828(3) 162(3)
C6A H6A O3B 5_555 0.93 2.57 3.313(3) 137
C10B H10B O1B 2_545 0.93 2.59 3.376(2) 143
C10B H10B O3B 2_545 0.93 2.46 3.215(2) 139
C4B H4B Cg 1_455 0.93 2.72 3.646(2) 173
C14B H14B O2B 5_555 0.96 2.45 3.058(3) 121

loop_
_geom_torsion_atom_site_label_1
_geom_torsion_atom_site_label_2
_geom_torsion_atom_site_label_3
_geom_torsion_atom_site_label_4
_geom_torsion
O2B S1B N1B C7B 174.96(16)
O1B S1B N1B C7B -57.91(18)
C1B S1B N1B C7B 57.37(18)
O2A S1A N1A C7A -179.46(17)
O1A S1A N1A C7A -52.3(2)
C1A S1A N1A C7A 62.90(19)
C12B C13B C8B C9B -0.7(3)
C12B C13B C8B C7B -176.25(17)
C10B C9B C8B C13B -0.6(3)
C10B C9B C8B C7B 174.72(17)
S1B N1B C7B O3B 5.4(3)
S1B N1B C7B C8B -172.64(13)
C13B C8B C7B O3B 23.1(3)
C9B C8B C7B O3B -152.28(19)
C13B C8B C7B N1B -158.91(17)
C9B C8B C7B N1B 25.7(3)
O2B S1B C1B C6B 133.35(16)
O1B S1B C1B C6B 2.11(18)
N1B S1B C1B C6B -114.76(16)
O2B S1B C1B C2B -46.72(19)
O1B S1B C1B C2B -177.95(16)
N1B S1B C1B C2B 65.17(18)
F1A C11A C10A C9A -179.39(18)
C12A C11A C10A C9A 1.5(3)
F1A C11A C12A C13A -179.49(19)
C10A C11A C12A C13A -0.3(3)
C6B C1B C2B C3B 0.4(3)
S1B C1B C2B C3B -179.57(16)
C6B C1B C2B C14B 179.6(2)
S1B C1B C2B C14B -0.3(3)
F1B C11B C10B C9B -179.09(17)
C12B C11B C10B C9B -0.6(3)
C8B C9B C10B C11B 1.2(3)
C3A C2A C1A C6A 1.6(3)
C14A C2A C1A C6A -179.0(2)
C3A C2A C1A S1A -178.41(17)
C14A C2A C1A S1A 1.0(3)
O2A S1A C1A C6A 139.74(16)
O1A S1A C1A C6A 8.3(2)
N1A S1A C1A C6A -106.81(17)
O2A S1A C1A C2A -40.3(2)
O1A S1A C1A C2A -171.72(18)
N1A S1A C1A C2A 73.19(19)
C11A C10A C9A C8A -0.8(3)
C13A C8A C9A C10A -0.8(3)
C7A C8A C9A C10A -179.80(18)
C1B C2B C3B C4B -0.8(3)
C14B C2B C3B C4B 179.9(2)
F1B C11B C12B C13B 177.87(17)
C10B C11B C12B C13B -0.6(3)
C8B C13B C12B C11B 1.3(3)
C2B C1B C6B C5B 0.3(3)
S1B C1B C6B C5B -179.72(16)
C11A C12A C13A C8A -1.4(3)
C9A C8A C13A C12A 2.0(3)
C7A C8A C13A C12A -178.98(18)
C2A C1A C6A C5A -0.1(3)
S1A C1A C6A C5A 179.88(17)
S1A N1A C7A O3A -5.6(3)
S1A N1A C7A C8A 174.40(14)
C9A C8A C7A O3A 149.7(2)
C13A C8A C7A O3A -29.2(3)
C9A C8A C7A N1A -30.3(3)
C13A C8A C7A N1A 150.71(19)
C1B C6B C5B C4B -0.6(3)
C6B C5B C4B C3B 0.1(3)
C2B C3B C4B C5B 0.6(4)
C1A C6A C5A C4A -1.7(3)
C6A C5A C4A C3A 1.9(4)
C5A C4A C3A C2A -0.3(4)
C1A C2A C3A C4A -1.4(4)
C14A C2A C3A C4A 179.2(2)
